data_4503541
loop_
_publ_author_name
'Xue, Sijia'
'Xiang, Changsheng'
'Wei, Yongge'
'Tao, Zhenwei'
'Chai, An'
'Bian, Wangdong'
'Xu, Zhu'

_publ_section_title
;
 Synthesis, Crystal Structure, Spectroscopic, and Herbicidal Activity
 Studies of a Series of Designed Fluoro-Functionalized Phenylimido
 Derivatives of Hexametalate Cluster
;
_journal_issue 7
_journal_name_full 'Crystal Growth &amp; Design'
_journal_page_first 2437
_journal_paper_doi 10.1021/cg8000174
_journal_volume 8
_journal_year 2008
_chemical_formula_sum 'C39 H78 F Mo6 N3 O18'
_chemical_formula_weight 1471.68
_chemical_name_systematic
; 
 ? 
;
_space_group_IT_number 14
_symmetry_cell_setting monoclinic
_symmetry_space_group_name_Hall '-P 2yn'
_symmetry_space_group_name_H-M 'P 1 21/n 1'
_atom_sites_solution_hydrogens geom
_atom_sites_solution_primary direct
_atom_sites_solution_secondary difmap
_audit_creation_method SHELXL-97
_cell_angle_alpha 90.00
_cell_angle_beta 105.3140(10)
_cell_angle_gamma 90.00
_cell_formula_units_Z 4
_cell_length_a 18.4520(9)
_cell_length_b 15.3007(7)
_cell_length_c 20.0161(10)
_cell_measurement_reflns_used 5388
_cell_measurement_temperature 293(2)
_cell_measurement_theta_max 24.09
_cell_measurement_theta_min 2.29
_cell_volume 5450.5(5)
_computing_cell_refinement 'Bruker SMART'
_computing_data_collection 'Bruker SMART'
_computing_data_reduction 'Bruker SAINT'
_computing_molecular_graphics 'Bruker SHELXTL'
_computing_publication_material 'Bruker SHELXTL'
_computing_structure_refinement 'SHELXL-97 (Sheldrick, 1997)'
_computing_structure_solution 'SHELXS-97 (Sheldrick, 1990)'
_diffrn_ambient_temperature 293(2)
_diffrn_measured_fraction_theta_full 0.999
_diffrn_measured_fraction_theta_max 0.999
_diffrn_measurement_device_type 'CCD area detector'
_diffrn_measurement_method 'phi and omega scans'
_diffrn_radiation_monochromator graphite
_diffrn_radiation_source 'fine-focus sealed tube'
_diffrn_radiation_type MoK\a
_diffrn_radiation_wavelength 0.71073
_diffrn_reflns_av_R_equivalents 0.0477
_diffrn_reflns_av_sigmaI/netI 0.0389
_diffrn_reflns_limit_h_max 23
_diffrn_reflns_limit_h_min -23
_diffrn_reflns_limit_k_max 17
_diffrn_reflns_limit_k_min -19
_diffrn_reflns_limit_l_max 25
_diffrn_reflns_limit_l_min -25
_diffrn_reflns_number 59961
_diffrn_reflns_theta_full 27.00
_diffrn_reflns_theta_max 27.00
_diffrn_reflns_theta_min 1.34
_exptl_absorpt_coefficient_mu 1.409
_exptl_absorpt_correction_T_max 0.8720
_exptl_absorpt_correction_T_min 0.7659
_exptl_absorpt_correction_type multi-scan
_exptl_crystal_colour red
_exptl_crystal_density_diffrn 1.793
_exptl_crystal_density_method 'not measured'
_exptl_crystal_description block
_exptl_crystal_F_000 2952
_exptl_crystal_size_max 0.20
_exptl_crystal_size_mid 0.10
_exptl_crystal_size_min 0.10
_refine_diff_density_max 0.750
_refine_diff_density_min -0.490
_refine_diff_density_rms 0.108
_refine_ls_extinction_method none
_refine_ls_goodness_of_fit_ref 1.098
_refine_ls_hydrogen_treatment constr
_refine_ls_matrix_type full
_refine_ls_number_parameters 633
_refine_ls_number_reflns 11900
_refine_ls_number_restraints 6
_refine_ls_restrained_S_all 1.099
_refine_ls_R_factor_all 0.0700
_refine_ls_R_factor_gt 0.0496
_refine_ls_shift/su_max 0.010
_refine_ls_shift/su_mean 0.001
_refine_ls_structure_factor_coef Fsqd
_refine_ls_weighting_details 'calc w=1/[\s^2^(Fo^2^)+(0.0581P)^2^+1.9954P] where P=(Fo^2^+2Fc^2^)/3'
_refine_ls_weighting_scheme calc
_refine_ls_wR_factor_gt 0.1132
_refine_ls_wR_factor_ref 0.1253
_reflns_number_gt 9171
_reflns_number_total 11900
_reflns_threshold_expression >2sigma(I)
_cod_data_source_file cg8000174-file002.cif
_cod_data_source_block 070427dm
_cod_depositor_comments
;
The following automatic conversions were performed:

'_symmetry_cell_setting' value 'Monoclinic' changed to 'monoclinic'
according to /home/saulius/struct/CIF-dictionaries/cif_core.dic
dictionary named 'cif_core.dic' version 2.4.1 from 2010-06-29.

Automatic conversion script
Id: cif_fix_values 1715 2011-07-08 13:25:40Z adriana 
;
_cod_original_sg_symbol_H-M P2(1)/n
_cod_database_code 4503541

loop_
_symmetry_equiv_pos_as_xyz
'x, y, z'
'-x+1/2, y+1/2, -z+1/2'
'-x, -y, -z'
'x-1/2, -y-1/2, z-1/2'

loop_
_atom_site_label
_atom_site_type_symbol
_atom_site_fract_x
_atom_site_fract_y
_atom_site_fract_z
_atom_site_U_iso_or_equiv
_atom_site_adp_type
_atom_site_occupancy
_atom_site_symmetry_multiplicity
_atom_site_calc_flag
_atom_site_refinement_flags
_atom_site_disorder_assembly
_atom_site_disorder_group
Mo1 Mo 1.03697(3) 0.19470(3) 0.37379(2) 0.05451(13) Uani 1 1 d . . .
Mo2 Mo 0.95703(2) 0.12658(3) 0.21899(2) 0.04756(12) Uani 1 1 d . . .
Mo3 Mo 0.87207(2) 0.27209(3) 0.28941(2) 0.05426(13) Uani 1 1 d . . .
Mo4 Mo 0.93978(3) 0.32496(3) 0.15828(2) 0.05262(13) Uani 1 1 d . . .
Mo5 Mo 1.02223(2) 0.39687(3) 0.31535(2) 0.05087(12) Uani 1 1 d . . .
Mo6 Mo 1.10504(2) 0.24890(3) 0.24345(3) 0.05623(13) Uani 1 1 d . . .
O1 O 1.0732(2) 0.1508(3) 0.45258(19) 0.0841(12) Uani 1 1 d . . .
O2 O 1.12219(17) 0.2004(2) 0.33522(18) 0.0570(8) Uani 1 1 d . . .
O3 O 1.00396(19) 0.0962(2) 0.31491(17) 0.0558(8) Uani 1 1 d . . .
O4 O 1.05171(19) 0.3188(2) 0.39279(16) 0.0574(9) Uani 1 1 d . . .
O5 O 0.93272(19) 0.2155(2) 0.37035(16) 0.0598(9) Uani 1 1 d . . .
O6 O 1.05932(17) 0.1428(2) 0.20834(18) 0.0546(8) Uani 1 1 d . . .
O7 O 0.92490(19) 0.2048(2) 0.13854(15) 0.0521(8) Uani 1 1 d . . .
O8 O 0.86798(17) 0.1594(2) 0.24429(17) 0.0553(8) Uani 1 1 d . . .
O9 O 0.7869(2) 0.2803(3) 0.3052(2) 0.0830(12) Uani 1 1 d . . .
O10 O 0.85554(18) 0.3208(2) 0.19766(16) 0.0554(8) Uani 1 1 d . . .
O11 O 0.92077(18) 0.3781(2) 0.32375(16) 0.0564(8) Uani 1 1 d . . .
O12 O 0.9047(3) 0.3739(3) 0.08136(19) 0.0803(12) Uani 1 1 d . . .
O13 O 1.0458(2) 0.3060(2) 0.16289(17) 0.0588(9) Uani 1 1 d . . .
O14 O 0.97576(19) 0.4217(2) 0.22105(17) 0.0554(8) Uani 1 1 d . . .
O15 O 1.0437(2) 0.4962(2) 0.3516(2) 0.0783(11) Uani 1 1 d . . .
O16 O 1.1916(2) 0.2424(3) 0.2300(3) 0.0886(14) Uani 1 1 d . . .
O17 O 1.10917(18) 0.3619(2) 0.2893(2) 0.0604(9) Uani 1 1 d . . .
O18 O 0.98859(14) 0.25774(17) 0.26580(13) 0.0367(6) Uani 1 1 d . . .
F1 F 0.8550(2) -0.2566(2) 0.0060(2) 0.1078(13) Uani 1 1 d . . .
C1 C 0.9149(3) -0.0468(3) 0.1350(3) 0.0554(12) Uani 1 1 d . . .
C2 C 0.9544(3) -0.0664(4) 0.0863(3) 0.0660(14) Uani 1 1 d . . .
H2 H 0.9942 -0.0306 0.0835 0.079 Uiso 1 1 calc R . .
C3 C 0.9364(3) -0.1369(4) 0.0422(3) 0.0673(15) Uani 1 1 d . . .
C4 C 0.8765(4) -0.1865(4) 0.0495(3) 0.0699(15) Uani 1 1 d . . .
C5 C 0.8371(3) -0.1712(4) 0.0973(3) 0.0704(16) Uani 1 1 d . . .
H5 H 0.7982 -0.2081 0.1007 0.084 Uiso 1 1 calc R . .
C6 C 0.8563(3) -0.0999(3) 0.1402(3) 0.0615(13) Uani 1 1 d . . .
H6 H 0.8298 -0.0875 0.1726 0.074 Uiso 1 1 calc R . .
C7 C 0.9763(4) -0.1590(5) -0.0116(4) 0.108(3) Uani 1 1 d . . .
H7A H 1.0055 -0.2112 0.0017 0.161 Uiso 1 1 calc R . .
H7B H 1.0090 -0.1117 -0.0158 0.161 Uiso 1 1 calc R . .
H7C H 0.9402 -0.1683 -0.0553 0.161 Uiso 1 1 calc R . .
C8 C 0.7395(2) 0.1361(4) 0.0755(3) 0.0561(12) Uani 1 1 d . . .
H8A H 0.7708 0.1791 0.1053 0.067 Uiso 1 1 calc R . .
H8B H 0.7676 0.0818 0.0809 0.067 Uiso 1 1 calc R . .
C9 C 0.7264(3) 0.1663(4) 0.0011(3) 0.0642(14) Uani 1 1 d . . .
H9A H 0.6952 0.1242 -0.0298 0.077 Uiso 1 1 calc R . .
H9B H 0.7004 0.2220 -0.0050 0.077 Uiso 1 1 calc R . .
C10 C 0.8009(3) 0.1756(5) -0.0163(3) 0.0784(18) Uani 1 1 d . . .
H10A H 0.8328 0.2143 0.0173 0.094 Uiso 1 1 calc R . .
H10B H 0.8251 0.1188 -0.0120 0.094 Uiso 1 1 calc R . .
C11 C 0.7945(4) 0.2105(5) -0.0876(3) 0.096(2) Uani 1 1 d . . .
H11A H 0.7596 0.1755 -0.1210 0.143 Uiso 1 1 calc R . .
H11B H 0.8429 0.2085 -0.0970 0.143 Uiso 1 1 calc R . .
H11C H 0.7771 0.2698 -0.0904 0.143 Uiso 1 1 calc R . .
C12 C 0.6185(3) 0.0516(3) 0.0586(3) 0.0561(12) Uani 1 1 d . . .
H12A H 0.5778 0.0414 0.0800 0.067 Uiso 1 1 calc R . .
H12B H 0.5964 0.0749 0.0127 0.067 Uiso 1 1 calc R . .
C13 C 0.6532(3) -0.0346(3) 0.0507(3) 0.0590(13) Uani 1 1 d . . .
H13A H 0.6756 -0.0595 0.0960 0.071 Uiso 1 1 calc R . .
H13B H 0.6926 -0.0266 0.0273 0.071 Uiso 1 1 calc R . .
C14 C 0.5936(3) -0.0968(4) 0.0087(3) 0.0689(15) Uani 1 1 d . . .
H14A H 0.5553 -0.1056 0.0332 0.083 Uiso 1 1 calc R . .
H14B H 0.5697 -0.0698 -0.0355 0.083 Uiso 1 1 calc R . .
C15 C 0.6247(4) -0.1849(4) -0.0044(4) 0.095(2) Uani 1 1 d . . .
H15A H 0.6640 -0.1767 -0.0271 0.143 Uiso 1 1 calc R . .
H15B H 0.5853 -0.2195 -0.0333 0.143 Uiso 1 1 calc R . .
H15C H 0.6446 -0.2144 0.0389 0.143 Uiso 1 1 calc R . .
C16 C 0.6226(3) 0.2050(3) 0.0931(3) 0.0593(13) Uani 1 1 d . . .
H16A H 0.6043 0.2185 0.0441 0.071 Uiso 1 1 calc R . .
H16B H 0.5791 0.1934 0.1104 0.071 Uiso 1 1 calc R . .
C17 C 0.6624(3) 0.2842(4) 0.1298(3) 0.0743(16) Uani 1 1 d . . .
H17A H 0.6978 0.3058 0.1055 0.089 Uiso 1 1 calc R . .
H17B H 0.6903 0.2684 0.1765 0.089 Uiso 1 1 calc R . .
C18 C 0.6056(4) 0.3557(5) 0.1328(4) 0.099(2) Uani 1 1 d . . .
H18A H 0.5791 0.3720 0.0859 0.118 Uiso 1 1 calc R . .
H18B H 0.5690 0.3323 0.1550 0.118 Uiso 1 1 calc R . .
C19 C 0.6386(7) 0.4327(6) 0.1695(5) 0.166(5) Uani 1 1 d . . .
H19A H 0.6611 0.4182 0.2172 0.249 Uiso 1 1 calc R . .
H19B H 0.6005 0.4761 0.1668 0.249 Uiso 1 1 calc R . .
H19C H 0.6764 0.4551 0.1491 0.249 Uiso 1 1 calc R . .
C20 C 0.6965(3) 0.0937(4) 0.1761(2) 0.0564(12) Uani 1 1 d . . .
H20A H 0.7143 0.0339 0.1772 0.068 Uiso 1 1 calc R . .
H20B H 0.7395 0.1297 0.1983 0.068 Uiso 1 1 calc R . .
C21 C 0.6411(3) 0.0983(4) 0.2197(3) 0.0659(14) Uani 1 1 d . . .
H21A H 0.6245 0.1582 0.2216 0.079 Uiso 1 1 calc R . .
H21B H 0.5974 0.0630 0.1986 0.079 Uiso 1 1 calc R . .
C22 C 0.6761(4) 0.0661(4) 0.2918(3) 0.0789(17) Uani 1 1 d . . .
H22A H 0.6822 0.0032 0.2903 0.095 Uiso 1 1 calc R . .
H22B H 0.7257 0.0916 0.3082 0.095 Uiso 1 1 calc R . .
C23 C 0.6319(5) 0.0868(5) 0.3427(4) 0.107(3) Uani 1 1 d . . .
H23A H 0.6317 0.1489 0.3497 0.161 Uiso 1 1 calc R . .
H23B H 0.6544 0.0584 0.3860 0.161 Uiso 1 1 calc R . .
H23C H 0.5812 0.0665 0.3250 0.161 Uiso 1 1 calc R . .
C24 C 0.3034(5) 0.3649(5) 0.1856(5) 0.113(3) Uani 1 1 d . A .
H24A H 0.2815 0.3472 0.2225 0.136 Uiso 1 1 calc R . .
H24B H 0.2859 0.3244 0.1475 0.136 Uiso 1 1 calc R . .
C25 C 0.3873(7) 0.3565(6) 0.2113(6) 0.161(4) Uani 1 1 d D . .
H25A H 0.4065 0.4106 0.2345 0.194 Uiso 0.56(2) 1 calc PR A 1
H25B H 0.4072 0.3514 0.1712 0.194 Uiso 0.56(2) 1 calc PR A 1
H25C H 0.4087 0.3882 0.2540 0.194 Uiso 0.44(2) 1 d PR A 2
H25D H 0.4130 0.3729 0.1767 0.194 Uiso 0.44(2) 1 d PR A 2
C26 C 0.4201(14) 0.2803(11) 0.2612(8) 0.167(11) Uani 0.56(2) 1 d PD A 1
H26A H 0.4709 0.2935 0.2880 0.200 Uiso 0.56(2) 1 calc PR A 1
H26B H 0.3892 0.2689 0.2926 0.200 Uiso 0.56(2) 1 calc PR A 1
C27 C 0.4195(17) 0.2025(9) 0.2138(13) 0.191(13) Uani 0.56(2) 1 d PD A 1
H27A H 0.3693 0.1803 0.1977 0.286 Uiso 0.56(2) 1 calc PR A 1
H27B H 0.4518 0.1576 0.2389 0.286 Uiso 0.56(2) 1 calc PR A 1
H27C H 0.4372 0.2205 0.1749 0.286 Uiso 0.56(2) 1 calc PR A 1
C26' C 0.3907(11) 0.2555(9) 0.2203(16) 0.128(10) Uani 0.44(2) 1 d PD A 2
H26C H 0.3604 0.2368 0.2506 0.153 Uiso 0.44(2) 1 calc PR A 2
H26D H 0.3724 0.2266 0.1758 0.153 Uiso 0.44(2) 1 calc PR A 2
C27' C 0.4732(11) 0.2344(15) 0.2520(14) 0.152(14) Uani 0.44(2) 1 d PD A 2
H27D H 0.4956 0.2155 0.2163 0.229 Uiso 0.44(2) 1 calc PR A 2
H27E H 0.4773 0.1886 0.2856 0.229 Uiso 0.44(2) 1 calc PR A 2
H27F H 0.4986 0.2856 0.2741 0.229 Uiso 0.44(2) 1 calc PR A 2
C28 C 0.3076(4) 0.4876(5) 0.1048(3) 0.0836(19) Uani 1 1 d . A .
H28A H 0.3618 0.4901 0.1225 0.100 Uiso 1 1 calc R . .
H28B H 0.2898 0.5466 0.0927 0.100 Uiso 1 1 calc R . .
C29 C 0.2881(5) 0.4314(7) 0.0391(4) 0.136(3) Uani 1 1 d . . .
H29A H 0.2991 0.3706 0.0516 0.163 Uiso 1 1 calc R . .
H29B H 0.2347 0.4362 0.0170 0.163 Uiso 1 1 calc R . .
C30 C 0.3306(5) 0.4581(7) -0.0104(4) 0.138(3) Uani 1 1 d . . .
H30A H 0.3079 0.4303 -0.0545 0.165 Uiso 1 1 calc R . .
H30B H 0.3248 0.5207 -0.0173 0.165 Uiso 1 1 calc R . .
C31 C 0.4094(6) 0.4384(6) 0.0085(5) 0.141(4) Uani 1 1 d . . .
H31A H 0.4354 0.4785 0.0436 0.211 Uiso 1 1 calc R . .
H31B H 0.4286 0.4437 -0.0315 0.211 Uiso 1 1 calc R . .
H31C H 0.4170 0.3797 0.0260 0.211 Uiso 1 1 calc R . .
C32 C 0.1908(4) 0.4482(5) 0.1380(4) 0.091(2) Uani 1 1 d . A .
H32A H 0.1727 0.4283 0.1767 0.109 Uiso 1 1 calc R . .
H32B H 0.1777 0.4039 0.1022 0.109 Uiso 1 1 calc R . .
C33 C 0.1494(4) 0.5331(5) 0.1097(4) 0.108(2) Uani 1 1 d . . .
H33A H 0.1683 0.5804 0.1419 0.129 Uiso 1 1 calc R . .
H33B H 0.1598 0.5477 0.0660 0.129 Uiso 1 1 calc R . .
C34 C 0.0676(5) 0.5258(6) 0.0991(5) 0.129(3) Uani 1 1 d . . .
H34A H 0.0572 0.5127 0.1431 0.154 Uiso 1 1 calc R . .
H34B H 0.0490 0.4774 0.0680 0.154 Uiso 1 1 calc R . .
C35 C 0.0263(5) 0.6075(7) 0.0697(5) 0.136(3) Uani 1 1 d . . .
H35A H 0.0365 0.6526 0.1043 0.204 Uiso 1 1 calc R . .
H35B H -0.0267 0.5959 0.0557 0.204 Uiso 1 1 calc R . .
H35C H 0.0427 0.6262 0.0303 0.204 Uiso 1 1 calc R . .
C36 C 0.2974(4) 0.5185(5) 0.2211(3) 0.094(2) Uani 1 1 d . A .
H36A H 0.2837 0.5768 0.2032 0.112 Uiso 1 1 calc R . .
H36B H 0.3517 0.5169 0.2384 0.112 Uiso 1 1 calc R . .
C37 C 0.2633(6) 0.5031(7) 0.2827(4) 0.172(5) Uani 1 1 d . . .
H37A H 0.2098 0.5149 0.2667 0.206 Uiso 1 1 calc R . .
H37B H 0.2688 0.4415 0.2944 0.206 Uiso 1 1 calc R . .
C38 C 0.2905(7) 0.5491(7) 0.3419(5) 0.181(5) Uani 1 1 d . . .
H38A H 0.2959 0.6092 0.3286 0.217 Uiso 1 1 calc R . .
H38B H 0.3407 0.5273 0.3630 0.217 Uiso 1 1 calc R . .
C39 C 0.2525(6) 0.5508(6) 0.3936(5) 0.161(4) Uani 1 1 d . . .
H39A H 0.2503 0.6098 0.4093 0.241 Uiso 1 1 calc R . .
H39B H 0.2786 0.5149 0.4317 0.241 Uiso 1 1 calc R . .
H39C H 0.2024 0.5289 0.3754 0.241 Uiso 1 1 calc R . .
N1 N 0.9335(2) 0.0270(3) 0.1780(2) 0.0603(11) Uani 1 1 d . . .
N2 N 0.6698(2) 0.1217(3) 0.10065(19) 0.0515(10) Uani 1 1 d . . .
N3 N 0.2746(3) 0.4547(3) 0.1615(3) 0.0819(15) Uani 1 1 d . . .

loop_
_atom_site_aniso_label
_atom_site_aniso_U_11
_atom_site_aniso_U_22
_atom_site_aniso_U_33
_atom_site_aniso_U_23
_atom_site_aniso_U_13
_atom_site_aniso_U_12
Mo1 0.0577(3) 0.0549(3) 0.0447(2) 0.00545(19) 0.0025(2) -0.0015(2)
Mo2 0.0499(2) 0.0400(2) 0.0530(2) -0.00887(18) 0.01408(19) -0.00927(18)
Mo3 0.0380(2) 0.0746(3) 0.0541(3) -0.0095(2) 0.01898(19) -0.0004(2)
Mo4 0.0672(3) 0.0503(3) 0.0397(2) 0.00245(18) 0.0129(2) 0.0009(2)
Mo5 0.0524(3) 0.0411(2) 0.0547(3) -0.01163(18) 0.0065(2) -0.00012(18)
Mo6 0.0421(2) 0.0489(3) 0.0857(3) -0.0056(2) 0.0309(2) -0.00382(19)
O1 0.104(3) 0.082(3) 0.054(2) 0.016(2) 0.000(2) 0.004(2)
O2 0.0378(18) 0.053(2) 0.074(2) -0.0011(17) 0.0033(16) 0.0028(15)
O3 0.063(2) 0.0436(19) 0.057(2) 0.0056(15) 0.0081(16) -0.0084(16)
O4 0.055(2) 0.061(2) 0.0481(18) -0.0103(16) -0.0005(15) -0.0022(16)
O5 0.057(2) 0.083(3) 0.0411(17) -0.0020(17) 0.0175(16) -0.0084(18)
O6 0.0515(19) 0.0470(19) 0.073(2) -0.0153(16) 0.0306(17) -0.0005(15)
O7 0.063(2) 0.053(2) 0.0379(16) -0.0072(14) 0.0098(15) -0.0043(16)
O8 0.0418(18) 0.065(2) 0.060(2) -0.0084(16) 0.0148(16) -0.0149(16)
O9 0.054(2) 0.119(4) 0.085(3) -0.013(3) 0.033(2) 0.004(2)
O10 0.0453(19) 0.068(2) 0.0497(19) -0.0064(16) 0.0074(15) 0.0101(16)
O11 0.052(2) 0.066(2) 0.0514(19) -0.0166(16) 0.0148(16) 0.0108(16)
O12 0.116(3) 0.070(3) 0.051(2) 0.0115(19) 0.015(2) 0.008(2)
O13 0.072(2) 0.053(2) 0.063(2) 0.0011(16) 0.0383(18) -0.0075(17)
O14 0.068(2) 0.0363(17) 0.059(2) 0.0004(15) 0.0118(17) 0.0068(16)
O15 0.086(3) 0.050(2) 0.088(3) -0.024(2) 0.003(2) -0.002(2)
O16 0.053(2) 0.081(3) 0.147(4) -0.005(3) 0.052(3) -0.002(2)
O17 0.0464(19) 0.0418(19) 0.093(3) -0.0085(18) 0.0193(18) -0.0107(15)
O18 0.0360(16) 0.0365(16) 0.0385(15) -0.0029(12) 0.0112(13) -0.0027(12)
F1 0.137(4) 0.075(2) 0.108(3) -0.045(2) 0.027(3) -0.020(2)
C1 0.057(3) 0.046(3) 0.060(3) -0.010(2) 0.011(2) -0.005(2)
C2 0.068(4) 0.063(4) 0.066(3) -0.004(3) 0.017(3) -0.015(3)
C3 0.084(4) 0.059(3) 0.064(3) -0.008(3) 0.027(3) 0.002(3)
C4 0.084(4) 0.052(3) 0.071(4) -0.012(3) 0.015(3) -0.004(3)
C5 0.069(4) 0.052(3) 0.091(4) -0.013(3) 0.021(3) -0.019(3)
C6 0.061(3) 0.052(3) 0.077(4) -0.010(3) 0.028(3) -0.004(3)
C7 0.138(7) 0.109(6) 0.095(5) -0.011(4) 0.063(5) 0.005(5)
C8 0.033(2) 0.073(3) 0.059(3) 0.006(3) 0.007(2) -0.003(2)
C9 0.048(3) 0.082(4) 0.061(3) 0.009(3) 0.012(3) 0.003(3)
C10 0.054(3) 0.120(5) 0.059(3) 0.004(3) 0.012(3) -0.012(3)
C11 0.074(4) 0.141(7) 0.074(4) 0.025(4) 0.026(3) -0.011(4)
C12 0.040(3) 0.070(3) 0.054(3) 0.004(2) 0.005(2) -0.007(2)
C13 0.056(3) 0.066(3) 0.057(3) 0.006(2) 0.018(2) -0.008(3)
C14 0.071(4) 0.078(4) 0.054(3) 0.003(3) 0.011(3) -0.017(3)
C15 0.127(6) 0.082(5) 0.084(5) -0.018(4) 0.038(4) -0.028(4)
C16 0.048(3) 0.061(3) 0.068(3) 0.010(3) 0.014(3) 0.009(2)
C17 0.070(4) 0.066(4) 0.088(4) 0.008(3) 0.022(3) 0.000(3)
C18 0.125(6) 0.078(5) 0.099(5) -0.005(4) 0.040(5) 0.020(4)
C19 0.291(15) 0.093(7) 0.135(8) -0.013(6) 0.091(9) 0.004(8)
C20 0.047(3) 0.067(3) 0.051(3) 0.004(2) 0.005(2) -0.003(2)
C21 0.058(3) 0.075(4) 0.066(3) 0.002(3) 0.019(3) -0.011(3)
C22 0.085(4) 0.088(5) 0.061(3) 0.010(3) 0.015(3) -0.019(3)
C23 0.145(7) 0.104(6) 0.083(5) -0.015(4) 0.048(5) -0.035(5)
C24 0.128(7) 0.092(6) 0.130(7) 0.014(5) 0.051(6) -0.022(5)
C25 0.156(11) 0.132(9) 0.200(12) 0.056(8) 0.053(9) 0.018(8)
C26 0.099(18) 0.24(3) 0.142(19) -0.040(18) 0.001(14) 0.028(18)
C27 0.21(4) 0.16(2) 0.18(2) -0.03(2) 0.01(2) 0.01(2)
C26' 0.12(2) 0.098(19) 0.15(3) -0.025(17) 0.004(16) -0.001(14)
C27' 0.13(2) 0.21(4) 0.12(2) 0.03(2) 0.047(17) -0.02(2)
C28 0.082(4) 0.096(5) 0.077(4) 0.005(3) 0.028(3) -0.032(4)
C29 0.138(7) 0.181(9) 0.098(6) -0.035(6) 0.048(5) -0.072(7)
C30 0.139(8) 0.184(10) 0.097(6) -0.016(6) 0.044(6) -0.049(8)
C31 0.151(9) 0.131(8) 0.166(9) 0.005(7) 0.089(8) -0.011(7)
C32 0.092(5) 0.085(5) 0.107(5) -0.011(4) 0.045(4) -0.042(4)
C33 0.103(6) 0.113(6) 0.115(6) 0.011(5) 0.044(5) -0.034(5)
C34 0.114(7) 0.138(8) 0.149(8) 0.019(7) 0.060(6) -0.017(6)
C35 0.131(8) 0.165(9) 0.129(7) 0.021(7) 0.064(6) 0.020(7)
C36 0.109(5) 0.101(5) 0.072(4) -0.001(4) 0.024(4) -0.040(4)
C37 0.257(13) 0.188(11) 0.081(6) -0.014(6) 0.063(7) -0.108(10)
C38 0.266(14) 0.182(11) 0.139(9) -0.037(8) 0.133(10) -0.113(10)
C39 0.202(11) 0.142(9) 0.172(10) -0.033(7) 0.106(9) -0.027(8)
N1 0.065(3) 0.045(2) 0.068(3) -0.008(2) 0.014(2) -0.012(2)
N2 0.038(2) 0.065(3) 0.050(2) 0.0034(19) 0.0093(18) -0.0016(19)
N3 0.095(4) 0.069(3) 0.088(4) -0.004(3) 0.036(3) -0.034(3)

loop_
_atom_type_symbol
_atom_type_description
_atom_type_scat_dispersion_real
_atom_type_scat_dispersion_imag
_atom_type_scat_source
C C 0.0033 0.0016 'International Tables Vol C Tables 4.2.6.8 and 6.1.1.4'
H H 0.0000 0.0000 'International Tables Vol C Tables 4.2.6.8 and 6.1.1.4'
N N 0.0061 0.0033 'International Tables Vol C Tables 4.2.6.8 and 6.1.1.4'
O O 0.0106 0.0060 'International Tables Vol C Tables 4.2.6.8 and 6.1.1.4'
F F 0.0171 0.0103 'International Tables Vol C Tables 4.2.6.8 and 6.1.1.4'
Mo Mo -1.6832 0.6857 'International Tables Vol C Tables 4.2.6.8 and 6.1.1.4'

loop_
_geom_angle_atom_site_label_1
_geom_angle_atom_site_label_2
_geom_angle_atom_site_label_3
_geom_angle
O1 Mo1 O3 104.26(18)
O1 Mo1 O2 103.23(19)
O3 Mo1 O2 87.10(14)
O1 Mo1 O5 104.18(18)
O3 Mo1 O5 87.46(15)
O2 Mo1 O5 152.56(14)
O1 Mo1 O4 101.92(18)
O3 Mo1 O4 153.82(14)
O2 Mo1 O4 87.00(14)
O5 Mo1 O4 86.13(15)
O1 Mo1 O18 178.81(17)
O3 Mo1 O18 76.80(11)
O2 Mo1 O18 76.23(12)
O5 Mo1 O18 76.34(11)
O4 Mo1 O18 77.02(11)
N1 Mo2 O8 103.39(17)
N1 Mo2 O3 104.41(17)
O8 Mo2 O3 89.48(14)
N1 Mo2 O7 99.42(17)
O8 Mo2 O7 87.86(14)
O3 Mo2 O7 155.98(13)
N1 Mo2 O6 100.80(17)
O8 Mo2 O6 155.67(13)
O3 Mo2 O6 86.99(14)
O7 Mo2 O6 85.69(14)
N1 Mo2 O18 176.50(16)
O8 Mo2 O18 78.42(12)
O3 Mo2 O18 78.51(12)
O7 Mo2 O18 77.57(11)
O6 Mo2 O18 77.29(11)
O9 Mo3 O11 104.15(18)
O9 Mo3 O5 103.89(18)
O11 Mo3 O5 88.00(15)
O9 Mo3 O10 103.22(18)
O11 Mo3 O10 87.44(14)
O5 Mo3 O10 152.81(13)
O9 Mo3 O8 103.28(18)
O11 Mo3 O8 152.56(13)
O5 Mo3 O8 86.22(15)
O10 Mo3 O8 85.60(14)
O9 Mo3 O18 178.55(17)
O11 Mo3 O18 77.27(11)
O5 Mo3 O18 76.39(11)
O10 Mo3 O18 76.46(11)
O8 Mo3 O18 75.30(11)
O12 Mo4 O7 104.09(17)
O12 Mo4 O10 103.51(18)
O7 Mo4 O10 87.98(14)
O12 Mo4 O14 103.64(17)
O7 Mo4 O14 152.26(13)
O10 Mo4 O14 86.28(14)
O12 Mo4 O13 104.33(18)
O7 Mo4 O13 87.33(14)
O10 Mo4 O13 152.08(14)
O14 Mo4 O13 85.18(14)
O12 Mo4 O18 179.57(16)
O7 Mo4 O18 76.32(11)
O10 Mo4 O18 76.38(11)
O14 Mo4 O18 75.95(11)
O13 Mo4 O18 75.76(11)
O15 Mo5 O17 104.75(17)
O15 Mo5 O14 103.97(17)
O17 Mo5 O14 88.63(16)
O15 Mo5 O4 103.25(18)
O17 Mo5 O4 88.05(15)
O14 Mo5 O4 152.53(14)
O15 Mo5 O11 102.56(17)
O17 Mo5 O11 152.68(14)
O14 Mo5 O11 85.58(14)
O4 Mo5 O11 84.96(14)
O15 Mo5 O18 178.12(16)
O17 Mo5 O18 77.11(11)
O14 Mo5 O18 76.27(11)
O4 Mo5 O18 76.40(12)
O11 Mo5 O18 75.58(11)
O16 Mo6 O6 103.88(17)
O16 Mo6 O13 104.29(19)
O6 Mo6 O13 88.77(15)
O16 Mo6 O2 101.8(2)
O6 Mo6 O2 88.18(15)
O13 Mo6 O2 153.66(13)
O16 Mo6 O17 101.88(17)
O6 Mo6 O17 154.21(13)
O13 Mo6 O17 86.25(15)
O2 Mo6 O17 85.21(15)
O16 Mo6 O18 178.09(19)
O6 Mo6 O18 76.95(11)
O13 Mo6 O18 77.40(11)
O2 Mo6 O18 76.42(11)
O17 Mo6 O18 77.27(11)
Mo6 O2 Mo1 116.92(16)
Mo1 O3 Mo2 114.04(16)
Mo5 O4 Mo1 117.10(16)
Mo3 O5 Mo1 117.27(15)
Mo6 O6 Mo2 114.66(14)
Mo4 O7 Mo2 115.21(15)
Mo2 O8 Mo3 115.27(15)
Mo4 O10 Mo3 117.50(16)
Mo3 O11 Mo5 118.06(15)
Mo6 O13 Mo4 116.85(15)
Mo5 O14 Mo4 118.63(16)
Mo5 O17 Mo6 116.79(15)
Mo2 O18 Mo6 91.09(9)
Mo2 O18 Mo1 90.62(9)
Mo6 O18 Mo1 90.42(9)
Mo2 O18 Mo3 91.00(9)
Mo6 O18 Mo3 177.87(13)
Mo1 O18 Mo3 89.93(9)
Mo2 O18 Mo4 90.85(9)
Mo6 O18 Mo4 89.97(9)
Mo1 O18 Mo4 178.47(12)
Mo3 O18 Mo4 89.63(9)
Mo2 O18 Mo5 179.91(14)
Mo6 O18 Mo5 88.82(9)
Mo1 O18 Mo5 89.41(9)
Mo3 O18 Mo5 89.09(9)
Mo4 O18 Mo5 89.13(9)
C6 C1 C2 119.4(5)
C6 C1 N1 119.8(5)
C2 C1 N1 120.8(5)
C3 C2 C1 122.3(5)
C3 C2 H2 118.9
C1 C2 H2 118.9
C2 C3 C4 115.3(5)
C2 C3 C7 123.9(6)
C4 C3 C7 120.8(6)
C5 C4 F1 117.5(5)
C5 C4 C3 124.7(5)
F1 C4 C3 117.8(5)
C4 C5 C6 118.4(5)
C4 C5 H5 120.8
C6 C5 H5 120.8
C5 C6 C1 119.9(5)
C5 C6 H6 120.0
C1 C6 H6 120.0
C3 C7 H7A 109.5
C3 C7 H7B 109.5
H7A C7 H7B 109.5
C3 C7 H7C 109.5
H7A C7 H7C 109.5
H7B C7 H7C 109.5
C9 C8 N2 116.2(4)
C9 C8 H8A 108.2
N2 C8 H8A 108.2
C9 C8 H8B 108.2
N2 C8 H8B 108.2
H8A C8 H8B 107.4
C10 C9 C8 109.6(4)
C10 C9 H9A 109.7
C8 C9 H9A 109.7
C10 C9 H9B 109.7
C8 C9 H9B 109.7
H9A C9 H9B 108.2
C11 C10 C9 114.0(5)
C11 C10 H10A 108.8
C9 C10 H10A 108.8
C11 C10 H10B 108.8
C9 C10 H10B 108.8
H10A C10 H10B 107.7
C10 C11 H11A 109.5
C10 C11 H11B 109.5
H11A C11 H11B 109.5
C10 C11 H11C 109.5
H11A C11 H11C 109.5
H11B C11 H11C 109.5
C13 C12 N2 117.3(4)
C13 C12 H12A 108.0
N2 C12 H12A 108.0
C13 C12 H12B 108.0
N2 C12 H12B 108.0
H12A C12 H12B 107.2
C12 C13 C14 110.0(4)
C12 C13 H13A 109.7
C14 C13 H13A 109.7
C12 C13 H13B 109.7
C14 C13 H13B 109.7
H13A C13 H13B 108.2
C15 C14 C13 113.5(5)
C15 C14 H14A 108.9
C13 C14 H14A 108.9
C15 C14 H14B 108.9
C13 C14 H14B 108.9
H14A C14 H14B 107.7
C14 C15 H15A 109.5
C14 C15 H15B 109.5
H15A C15 H15B 109.5
C14 C15 H15C 109.5
H15A C15 H15C 109.5
H15B C15 H15C 109.5
C17 C16 N2 115.5(4)
C17 C16 H16A 108.4
N2 C16 H16A 108.4
C17 C16 H16B 108.4
N2 C16 H16B 108.4
H16A C16 H16B 107.5
C16 C17 C18 110.1(5)
C16 C17 H17A 109.6
C18 C17 H17A 109.6
C16 C17 H17B 109.6
C18 C17 H17B 109.6
H17A C17 H17B 108.1
C19 C18 C17 113.9(7)
C19 C18 H18A 108.8
C17 C18 H18A 108.8
C19 C18 H18B 108.8
C17 C18 H18B 108.8
H18A C18 H18B 107.7
C18 C19 H19A 109.5
C18 C19 H19B 109.5
H19A C19 H19B 109.5
C18 C19 H19C 109.5
H19A C19 H19C 109.5
H19B C19 H19C 109.5
C21 C20 N2 117.9(4)
C21 C20 H20A 107.8
N2 C20 H20A 107.8
C21 C20 H20B 107.8
N2 C20 H20B 107.8
H20A C20 H20B 107.2
C22 C21 C20 110.8(5)
C22 C21 H21A 109.5
C20 C21 H21A 109.5
C22 C21 H21B 109.5
C20 C21 H21B 109.5
H21A C21 H21B 108.1
C23 C22 C21 114.3(6)
C23 C22 H22A 108.7
C21 C22 H22A 108.7
C23 C22 H22B 108.7
C21 C22 H22B 108.7
H22A C22 H22B 107.6
C22 C23 H23A 109.5
C22 C23 H23B 109.5
H23A C23 H23B 109.5
C22 C23 H23C 109.5
H23A C23 H23C 109.5
H23B C23 H23C 109.5
C25 C24 N3 115.7(6)
C25 C24 H24A 108.4
N3 C24 H24A 108.4
C25 C24 H24B 108.4
N3 C24 H24B 108.4
H24A C24 H24B 107.4
C24 C25 C26 118.5(12)
C24 C25 C26' 97.5(10)
C26 C25 C26' 35.1(10)
C24 C25 H25A 107.7
C26 C25 H25A 107.7
C26' C25 H25A 142.7
C24 C25 H25B 107.7
C26 C25 H25B 107.7
C26' C25 H25B 90.2
H25A C25 H25B 107.1
C24 C25 H25C 113.6
C26 C25 H25C 79.1
C26' C25 H25C 113.7
H25A C25 H25C 30.6
H25B C25 H25C 127.8
C24 C25 H25D 112.7
C26 C25 H25D 118.3
C26' C25 H25D 109.2
H25A C25 H25D 86.3
H25B C25 H25D 21.0
H25C C25 H25D 109.7
C27 C26 C25 104.5(9)
C27 C26 H26A 110.8
C25 C26 H26A 110.8
C27 C26 H26B 110.9
C25 C26 H26B 110.8
H26A C26 H26B 108.9
C27' C26' C25 105.3(9)
C27' C26' H26C 110.7
C25 C26' H26C 110.7
C27' C26' H26D 110.7
C25 C26' H26D 110.7
H26C C26' H26D 108.8
C26' C27' H27D 109.5
C26' C27' H27E 109.5
H27D C27' H27E 109.5
C26' C27' H27F 109.5
H27D C27' H27F 109.5
H27E C27' H27F 109.5
N3 C28 C29 114.1(5)
N3 C28 H28A 108.7
C29 C28 H28A 108.7
N3 C28 H28B 108.7
C29 C28 H28B 108.7
H28A C28 H28B 107.6
C30 C29 C28 112.0(7)
C30 C29 H29A 109.2
C28 C29 H29A 109.2
C30 C29 H29B 109.2
C28 C29 H29B 109.2
H29A C29 H29B 107.9
C31 C30 C29 116.5(9)
C31 C30 H30A 108.2
C29 C30 H30A 108.2
C31 C30 H30B 108.2
C29 C30 H30B 108.2
H30A C30 H30B 107.3
C30 C31 H31A 109.5
C30 C31 H31B 109.5
H31A C31 H31B 109.5
C30 C31 H31C 109.5
H31A C31 H31C 109.5
H31B C31 H31C 109.5
N3 C32 C33 115.5(5)
N3 C32 H32A 108.4
C33 C32 H32A 108.4
N3 C32 H32B 108.4
C33 C32 H32B 108.4
H32A C32 H32B 107.5
C34 C33 C32 112.3(6)
C34 C33 H33A 109.2
C32 C33 H33A 109.2
C34 C33 H33B 109.2
C32 C33 H33B 109.2
H33A C33 H33B 107.9
C33 C34 C35 112.8(7)
C33 C34 H34A 109.0
C35 C34 H34A 109.0
C33 C34 H34B 109.0
C35 C34 H34B 109.0
H34A C34 H34B 107.8
C34 C35 H35A 109.5
C34 C35 H35B 109.5
H35A C35 H35B 109.5
C34 C35 H35C 109.5
H35A C35 H35C 109.5
H35B C35 H35C 109.5
N3 C36 C37 116.3(6)
N3 C36 H36A 108.2
C37 C36 H36A 108.2
N3 C36 H36B 108.2
C37 C36 H36B 108.2
H36A C36 H36B 107.4
C38 C37 C36 119.0(8)
C38 C37 H37A 107.6
C36 C37 H37A 107.6
C38 C37 H37B 107.6
C36 C37 H37B 107.6
H37A C37 H37B 107.0
C37 C38 C39 121.0(10)
C37 C38 H38A 107.1
C39 C38 H38A 107.1
C37 C38 H38B 107.1
C39 C38 H38B 107.1
H38A C38 H38B 106.8
C38 C39 H39A 109.5
C38 C39 H39B 109.5
H39A C39 H39B 109.5
C38 C39 H39C 109.5
H39A C39 H39C 109.5
H39B C39 H39C 109.5
C1 N1 Mo2 170.9(4)
C8 N2 C20 106.8(3)
C8 N2 C12 112.1(4)
C20 N2 C12 109.9(4)
C8 N2 C16 110.9(4)
C20 N2 C16 111.1(4)
C12 N2 C16 106.1(4)
C32 N3 C24 106.8(5)
C32 N3 C28 112.0(5)
C24 N3 C28 111.4(6)
C32 N3 C36 110.0(5)
C24 N3 C36 109.6(6)
C28 N3 C36 107.1(4)

loop_
_geom_bond_atom_site_label_1
_geom_bond_atom_site_label_2
_geom_bond_distance
Mo1 O1 1.682(4)
Mo1 O3 1.911(3)
Mo1 O2 1.928(3)
Mo1 O5 1.933(3)
Mo1 O4 1.941(3)
Mo1 O18 2.320(3)
Mo2 N1 1.732(4)
Mo2 O8 1.910(3)
Mo2 O3 1.943(3)
Mo2 O7 1.968(3)
Mo2 O6 1.970(3)
Mo2 O18 2.226(3)
Mo3 O9 1.687(3)
Mo3 O11 1.893(3)
Mo3 O5 1.916(3)
Mo3 O10 1.930(3)
Mo3 O8 1.939(3)
Mo3 O18 2.330(2)
Mo4 O12 1.681(4)
Mo4 O7 1.885(3)
Mo4 O10 1.921(3)
Mo4 O14 1.942(3)
Mo4 O13 1.955(3)
Mo4 O18 2.340(3)
Mo5 O15 1.686(3)
Mo5 O17 1.890(3)
Mo5 O14 1.894(3)
Mo5 O4 1.919(3)
Mo5 O11 1.945(3)
Mo5 O18 2.361(3)
Mo6 O16 1.692(4)
Mo6 O6 1.878(3)
Mo6 O13 1.904(4)
Mo6 O2 1.928(4)
Mo6 O17 1.949(3)
Mo6 O18 2.312(2)
F1 C4 1.372(6)
C1 C6 1.377(7)
C1 C2 1.395(7)
C1 N1 1.405(6)
C2 C3 1.378(7)
C2 H2 0.9300
C3 C4 1.381(8)
C3 C7 1.496(8)
C4 C5 1.364(8)
C5 C6 1.376(7)
C5 H5 0.9300
C6 H6 0.9300
C7 H7A 0.9600
C7 H7B 0.9600
C7 H7C 0.9600
C8 C9 1.516(7)
C8 N2 1.516(5)
C8 H8A 0.9700
C8 H8B 0.9700
C9 C10 1.511(7)
C9 H9A 0.9700
C9 H9B 0.9700
C10 C11 1.499(8)
C10 H10A 0.9700
C10 H10B 0.9700
C11 H11A 0.9600
C11 H11B 0.9600
C11 H11C 0.9600
C12 C13 1.492(7)
C12 N2 1.528(6)
C12 H12A 0.9700
C12 H12B 0.9700
C13 C14 1.527(7)
C13 H13A 0.9700
C13 H13B 0.9700
C14 C15 1.516(8)
C14 H14A 0.9700
C14 H14B 0.9700
C15 H15A 0.9600
C15 H15B 0.9600
C15 H15C 0.9600
C16 C17 1.506(8)
C16 N2 1.529(6)
C16 H16A 0.9700
C16 H16B 0.9700
C17 C18 1.527(8)
C17 H17A 0.9700
C17 H17B 0.9700
C18 C19 1.436(11)
C18 H18A 0.9700
C18 H18B 0.9700
C19 H19A 0.9600
C19 H19B 0.9600
C19 H19C 0.9600
C20 C21 1.511(6)
C20 N2 1.522(6)
C20 H20A 0.9700
C20 H20B 0.9700
C21 C22 1.500(7)
C21 H21A 0.9700
C21 H21B 0.9700
C22 C23 1.497(8)
C22 H22A 0.9700
C22 H22B 0.9700
C23 H23A 0.9600
C23 H23B 0.9600
C23 H23C 0.9600
C24 C25 1.502(12)
C24 N3 1.506(9)
C24 H24A 0.9700
C24 H24B 0.9700
C25 C26 1.550(10)
C25 C26' 1.555(10)
C25 H25A 0.9700
C25 H25B 0.9700
C25 H25C 0.9700
C25 H25D 0.9700
C26 C27 1.519(10)
C26 H26A 0.9700
C26 H26B 0.9700
C27 H27A 0.9600
C27 H27B 0.9600
C27 H27C 0.9600
C26' C27' 1.521(10)
C26' H26C 0.9700
C26' H26D 0.9700
C27' H27D 0.9600
C27' H27E 0.9600
C27' H27F 0.9600
C28 N3 1.510(7)
C28 C29 1.533(9)
C28 H28A 0.9700
C28 H28B 0.9700
C29 C30 1.473(10)
C29 H29A 0.9700
C29 H29B 0.9700
C30 C31 1.435(11)
C30 H30A 0.9700
C30 H30B 0.9700
C31 H31A 0.9600
C31 H31B 0.9600
C31 H31C 0.9600
C32 N3 1.495(8)
C32 C33 1.538(10)
C32 H32A 0.9700
C32 H32B 0.9700
C33 C34 1.472(10)
C33 H33A 0.9700
C33 H33B 0.9700
C34 C35 1.501(11)
C34 H34A 0.9700
C34 H34B 0.9700
C35 H35A 0.9600
C35 H35B 0.9600
C35 H35C 0.9600
C36 N3 1.512(8)
C36 C37 1.543(10)
C36 H36A 0.9700
C36 H36B 0.9700
C37 C38 1.355(11)
C37 H37A 0.9700
C37 H37B 0.9700
C38 C39 1.396(10)
C38 H38A 0.9700
C38 H38B 0.9700
C39 H39A 0.9600
C39 H39B 0.9600
C39 H39C 0.9600

loop_
_geom_hbond_atom_site_label_D
_geom_hbond_atom_site_label_H
_geom_hbond_atom_site_label_A
_geom_hbond_distance_DH
_geom_hbond_distance_HA
_geom_hbond_distance_DA
_geom_hbond_angle_DHA
_geom_hbond_site_symmetry_A
C38 H38A O16 0.97 2.39 3.344(11) 166.5 2_655
C36 H36B O6 0.97 2.57 3.261(7) 128.0 2_655
C24 H24A O16 0.97 2.34 3.086(8) 133.4 1_455
C23 H23C O14 0.96 2.52 3.258(8) 133.7 2_645
C14 H14B O15 0.97 2.46 3.402(7) 164.8 4_565

loop_
_geom_torsion_atom_site_label_1
_geom_torsion_atom_site_label_2
_geom_torsion_atom_site_label_3
_geom_torsion_atom_site_label_4
_geom_torsion
O16 Mo6 O2 Mo1 179.7(2)
O6 Mo6 O2 Mo1 -76.50(18)
O13 Mo6 O2 Mo1 7.0(4)
O17 Mo6 O2 Mo1 78.55(19)
O18 Mo6 O2 Mo1 0.51(15)
O1 Mo1 O2 Mo6 -179.4(2)
O3 Mo1 O2 Mo6 76.60(19)
O5 Mo1 O2 Mo6 -2.2(4)
O4 Mo1 O2 Mo6 -77.88(19)
O18 Mo1 O2 Mo6 -0.51(15)
O1 Mo1 O3 Mo2 179.0(2)
O2 Mo1 O3 Mo2 -78.10(18)
O5 Mo1 O3 Mo2 75.00(18)
O4 Mo1 O3 Mo2 -0.9(4)
O18 Mo1 O3 Mo2 -1.57(15)
N1 Mo2 O3 Mo1 179.64(19)
O8 Mo2 O3 Mo1 -76.66(18)
O7 Mo2 O3 Mo1 6.9(5)
O6 Mo2 O3 Mo1 79.26(18)
O18 Mo2 O3 Mo1 1.62(15)
O15 Mo5 O4 Mo1 -179.7(2)
O17 Mo5 O4 Mo1 -74.98(19)
O14 Mo5 O4 Mo1 8.3(4)
O11 Mo5 O4 Mo1 78.57(19)
O18 Mo5 O4 Mo1 2.22(15)
O1 Mo1 O4 Mo5 177.2(2)
O3 Mo1 O4 Mo5 -2.9(4)
O2 Mo1 O4 Mo5 74.31(19)
O5 Mo1 O4 Mo5 -79.12(19)
O18 Mo1 O4 Mo5 -2.25(16)
O9 Mo3 O5 Mo1 -179.2(2)
O11 Mo3 O5 Mo1 -75.1(2)
O10 Mo3 O5 Mo1 5.3(4)
O8 Mo3 O5 Mo1 78.05(19)
O18 Mo3 O5 Mo1 2.27(16)
O1 Mo1 O5 Mo3 176.6(2)
O3 Mo1 O5 Mo3 -79.3(2)
O2 Mo1 O5 Mo3 -0.6(4)
O4 Mo1 O5 Mo3 75.3(2)
O18 Mo1 O5 Mo3 -2.28(16)
O16 Mo6 O6 Mo2 177.9(2)
O13 Mo6 O6 Mo2 -77.69(19)
O2 Mo6 O6 Mo2 76.14(19)
O17 Mo6 O6 Mo2 1.1(5)
O18 Mo6 O6 Mo2 -0.34(16)
N1 Mo2 O6 Mo6 177.4(2)
O8 Mo2 O6 Mo6 3.5(5)
O3 Mo2 O6 Mo6 -78.54(19)
O7 Mo2 O6 Mo6 78.57(19)
O18 Mo2 O6 Mo6 0.36(16)
O12 Mo4 O7 Mo2 -178.1(2)
O10 Mo4 O7 Mo2 -74.64(18)
O14 Mo4 O7 Mo2 3.4(4)
O13 Mo4 O7 Mo2 77.82(18)
O18 Mo4 O7 Mo2 1.83(14)
N1 Mo2 O7 Mo4 179.9(2)
O8 Mo2 O7 Mo4 76.69(18)
O3 Mo2 O7 Mo4 -7.2(4)
O6 Mo2 O7 Mo4 -79.84(18)
O18 Mo2 O7 Mo4 -1.92(15)
N1 Mo2 O8 Mo3 -177.8(2)
O3 Mo2 O8 Mo3 77.47(19)
O7 Mo2 O8 Mo3 -78.66(18)
O6 Mo2 O8 Mo3 -4.0(5)
O18 Mo2 O8 Mo3 -0.91(15)
O9 Mo3 O8 Mo2 -179.4(2)
O11 Mo3 O8 Mo2 2.2(4)
O5 Mo3 O8 Mo2 -76.03(19)
O10 Mo3 O8 Mo2 78.02(19)
O18 Mo3 O8 Mo2 0.88(15)
O12 Mo4 O10 Mo3 -177.9(2)
O7 Mo4 O10 Mo3 78.08(19)
O14 Mo4 O10 Mo3 -74.77(19)
O13 Mo4 O10 Mo3 -2.4(4)
O18 Mo4 O10 Mo3 1.66(15)
O9 Mo3 O10 Mo4 179.8(2)
O11 Mo3 O10 Mo4 75.85(19)
O5 Mo3 O10 Mo4 -4.7(4)
O8 Mo3 O10 Mo4 -77.59(19)
O18 Mo3 O10 Mo4 -1.67(16)
O9 Mo3 O11 Mo5 -179.6(2)
O5 Mo3 O11 Mo5 76.59(19)
O10 Mo3 O11 Mo5 -76.59(19)
O8 Mo3 O11 Mo5 -1.3(4)
O18 Mo3 O11 Mo5 0.10(16)
O15 Mo5 O11 Mo3 -179.8(2)
O17 Mo5 O11 Mo3 -1.5(4)
O14 Mo5 O11 Mo3 76.85(19)
O4 Mo5 O11 Mo3 -77.33(19)
O18 Mo5 O11 Mo3 -0.09(16)
O16 Mo6 O13 Mo4 179.4(2)
O6 Mo6 O13 Mo4 75.42(18)
O2 Mo6 O13 Mo4 -8.0(4)
O17 Mo6 O13 Mo4 -79.26(18)
O18 Mo6 O13 Mo4 -1.48(15)
O12 Mo4 O13 Mo6 -179.0(2)
O7 Mo4 O13 Mo6 -75.09(18)
O10 Mo4 O13 Mo6 5.5(4)
O14 Mo4 O13 Mo6 78.18(19)
O18 Mo4 O13 Mo6 1.47(15)
O15 Mo5 O14 Mo4 -179.2(2)
O17 Mo5 O14 Mo4 76.0(2)
O4 Mo5 O14 Mo4 -7.2(4)
O11 Mo5 O14 Mo4 -77.3(2)
O18 Mo5 O14 Mo4 -1.11(16)
O12 Mo4 O14 Mo5 -179.0(2)
O7 Mo4 O14 Mo5 -0.5(4)
O10 Mo4 O14 Mo5 78.0(2)
O13 Mo4 O14 Mo5 -75.4(2)
O18 Mo4 O14 Mo5 1.12(16)
O15 Mo5 O17 Mo6 -179.0(2)
O14 Mo5 O17 Mo6 -74.9(2)
O4 Mo5 O17 Mo6 77.8(2)
O11 Mo5 O17 Mo6 2.7(5)
O18 Mo5 O17 Mo6 1.29(17)
O16 Mo6 O17 Mo5 -179.6(2)
O6 Mo6 O17 Mo5 -2.7(5)
O13 Mo6 O17 Mo5 76.6(2)
O2 Mo6 O17 Mo5 -78.5(2)
O18 Mo6 O17 Mo5 -1.32(17)
N1 Mo2 O18 Mo6 -58(3)
O8 Mo2 O18 Mo6 -178.94(13)
O3 Mo2 O18 Mo6 89.21(12)
O7 Mo2 O18 Mo6 -88.59(12)
O6 Mo2 O18 Mo6 -0.26(12)
N1 Mo2 O18 Mo1 -148(3)
O8 Mo2 O18 Mo1 90.63(12)
O3 Mo2 O18 Mo1 -1.22(11)
O7 Mo2 O18 Mo1 -179.02(12)
O6 Mo2 O18 Mo1 -90.69(12)
N1 Mo2 O18 Mo3 122(3)
O8 Mo2 O18 Mo3 0.68(12)
O3 Mo2 O18 Mo3 -91.16(12)
O7 Mo2 O18 Mo3 91.04(12)
O6 Mo2 O18 Mo3 179.36(13)
N1 Mo2 O18 Mo4 32(3)
O8 Mo2 O18 Mo4 -88.96(12)
O3 Mo2 O18 Mo4 179.19(13)
O7 Mo2 O18 Mo4 1.40(11)
O6 Mo2 O18 Mo4 89.72(12)
N1 Mo2 O18 Mo5 -40(100)
O8 Mo2 O18 Mo5 -162(100)
O3 Mo2 O18 Mo5 106(100)
O7 Mo2 O18 Mo5 -72(100)
O6 Mo2 O18 Mo5 17(100)
O16 Mo6 O18 Mo2 -116(5)
O6 Mo6 O18 Mo2 0.28(12)
O13 Mo6 O18 Mo2 91.95(13)
O2 Mo6 O18 Mo2 -91.01(12)
O17 Mo6 O18 Mo2 -179.09(14)
O16 Mo6 O18 Mo1 -25(5)
O6 Mo6 O18 Mo1 90.90(13)
O13 Mo6 O18 Mo1 -177.42(13)
O2 Mo6 O18 Mo1 -0.38(11)
O17 Mo6 O18 Mo1 -88.46(13)
O16 Mo6 O18 Mo3 75(6)
O6 Mo6 O18 Mo3 -170(3)
O13 Mo6 O18 Mo3 -78(3)
O2 Mo6 O18 Mo3 99(3)
O17 Mo6 O18 Mo3 11(3)
O16 Mo6 O18 Mo4 154(5)
O6 Mo6 O18 Mo4 -90.57(13)
O13 Mo6 O18 Mo4 1.10(11)
O2 Mo6 O18 Mo4 178.15(13)
O17 Mo6 O18 Mo4 90.07(13)
O16 Mo6 O18 Mo5 64(5)
O6 Mo6 O18 Mo5 -179.70(13)
O13 Mo6 O18 Mo5 -88.02(12)
O2 Mo6 O18 Mo5 89.02(12)
O17 Mo6 O18 Mo5 0.94(12)
O1 Mo1 O18 Mo2 155(9)
O3 Mo1 O18 Mo2 1.25(12)
O2 Mo1 O18 Mo2 91.48(12)
O5 Mo1 O18 Mo2 -89.33(13)
O4 Mo1 O18 Mo2 -178.46(13)
O1 Mo1 O18 Mo6 63(9)
O3 Mo1 O18 Mo6 -89.85(12)
O2 Mo1 O18 Mo6 0.38(11)
O5 Mo1 O18 Mo6 179.57(13)
O4 Mo1 O18 Mo6 90.44(12)
O1 Mo1 O18 Mo3 -114(9)
O3 Mo1 O18 Mo3 92.25(12)
O2 Mo1 O18 Mo3 -177.52(13)
O5 Mo1 O18 Mo3 1.67(12)
O4 Mo1 O18 Mo3 -87.46(12)
O1 Mo1 O18 Mo4 -41(11)
O3 Mo1 O18 Mo4 166(5)
O2 Mo1 O18 Mo4 -104(5)
O5 Mo1 O18 Mo4 75(5)
O4 Mo1 O18 Mo4 -14(5)
O1 Mo1 O18 Mo5 -25(9)
O3 Mo1 O18 Mo5 -178.66(13)
O2 Mo1 O18 Mo5 -88.43(12)
O5 Mo1 O18 Mo5 90.76(12)
O4 Mo1 O18 Mo5 1.63(11)
O9 Mo3 O18 Mo2 -12(7)
O11 Mo3 O18 Mo2 179.96(13)
O5 Mo3 O18 Mo2 88.94(13)
O10 Mo3 O18 Mo2 -89.63(12)
O8 Mo3 O18 Mo2 -0.68(12)
O9 Mo3 O18 Mo6 158(7)
O11 Mo3 O18 Mo6 -10(3)
O5 Mo3 O18 Mo6 -101(3)
O10 Mo3 O18 Mo6 80(3)
O8 Mo3 O18 Mo6 169(3)
O9 Mo3 O18 Mo1 -103(7)
O11 Mo3 O18 Mo1 89.34(12)
O5 Mo3 O18 Mo1 -1.68(12)
O10 Mo3 O18 Mo1 179.75(13)
O8 Mo3 O18 Mo1 -91.30(12)
O9 Mo3 O18 Mo4 78(7)
O11 Mo3 O18 Mo4 -89.20(12)
O5 Mo3 O18 Mo4 179.78(13)
O10 Mo3 O18 Mo4 1.22(11)
O8 Mo3 O18 Mo4 90.16(12)
O9 Mo3 O18 Mo5 168(7)
O11 Mo3 O18 Mo5 -0.07(12)
O5 Mo3 O18 Mo5 -91.09(13)
O10 Mo3 O18 Mo5 90.35(12)
O8 Mo3 O18 Mo5 179.29(13)
O12 Mo4 O18 Mo2 165(100)
O7 Mo4 O18 Mo2 -1.47(11)
O10 Mo4 O18 Mo2 89.77(12)
O14 Mo4 O18 Mo2 179.30(13)
O13 Mo4 O18 Mo2 -92.17(12)
O12 Mo4 O18 Mo6 -104(22)
O7 Mo4 O18 Mo6 89.63(12)
O10 Mo4 O18 Mo6 -179.13(13)
O14 Mo4 O18 Mo6 -89.61(12)
O13 Mo4 O18 Mo6 -1.08(11)
O12 Mo4 O18 Mo1 1(25)
O7 Mo4 O18 Mo1 -166(5)
O10 Mo4 O18 Mo1 -74(5)
O14 Mo4 O18 Mo1 15(5)
O13 Mo4 O18 Mo1 104(5)
O12 Mo4 O18 Mo3 74(23)
O7 Mo4 O18 Mo3 -92.46(12)
O10 Mo4 O18 Mo3 -1.22(11)
O14 Mo4 O18 Mo3 88.31(12)
O13 Mo4 O18 Mo3 176.83(13)
O12 Mo4 O18 Mo5 -15(23)
O7 Mo4 O18 Mo5 178.45(12)
O10 Mo4 O18 Mo5 -90.32(12)
O14 Mo4 O18 Mo5 -0.79(11)
O13 Mo4 O18 Mo5 87.74(12)
O15 Mo5 O18 Mo2 171(100)
O17 Mo5 O18 Mo2 -18(100)
O14 Mo5 O18 Mo2 74(100)
O4 Mo5 O18 Mo2 -109(100)
O11 Mo5 O18 Mo2 163(100)
O15 Mo5 O18 Mo6 -172(5)
O17 Mo5 O18 Mo6 -0.97(13)
O14 Mo5 O18 Mo6 90.79(12)
O4 Mo5 O18 Mo6 -92.09(12)
O11 Mo5 O18 Mo6 179.69(13)
O15 Mo5 O18 Mo1 -81(5)
O17 Mo5 O18 Mo1 89.46(13)
O14 Mo5 O18 Mo1 -178.78(13)
O4 Mo5 O18 Mo1 -1.65(12)
O11 Mo5 O18 Mo1 -89.87(12)
O15 Mo5 O18 Mo3 9(5)
O17 Mo5 O18 Mo3 179.40(14)
O14 Mo5 O18 Mo3 -88.84(12)
O4 Mo5 O18 Mo3 88.29(12)
O11 Mo5 O18 Mo3 0.07(11)
O15 Mo5 O18 Mo4 98(5)
O17 Mo5 O18 Mo4 -90.95(13)
O14 Mo5 O18 Mo4 0.81(12)
O4 Mo5 O18 Mo4 177.93(13)
O11 Mo5 O18 Mo4 89.71(12)
C6 C1 C2 C3 0.7(9)
N1 C1 C2 C3 -178.4(5)
C1 C2 C3 C4 0.2(9)
C1 C2 C3 C7 178.7(6)
C2 C3 C4 C5 -1.7(9)
C7 C3 C4 C5 179.8(6)
C2 C3 C4 F1 178.6(5)
C7 C3 C4 F1 0.1(9)
F1 C4 C5 C6 -178.2(5)
C3 C4 C5 C6 2.1(10)
C4 C5 C6 C1 -1.1(9)
C2 C1 C6 C5 -0.3(8)
N1 C1 C6 C5 178.8(5)
N2 C8 C9 C10 -178.7(5)
C8 C9 C10 C11 -176.5(6)
N2 C12 C13 C14 178.8(4)
C12 C13 C14 C15 177.6(5)
N2 C16 C17 C18 -166.6(5)
C16 C17 C18 C19 177.7(7)
N2 C20 C21 C22 178.4(5)
C20 C21 C22 C23 166.8(5)
N3 C24 C25 C26 157.3(10)
N3 C24 C25 C26' -173.0(14)
C24 C25 C26 C27 83(2)
C26' C25 C26 C27 24(2)
C24 C25 C26' C27' -176(2)
C26 C25 C26' C27' -45.3(18)
N3 C28 C29 C30 -171.4(8)
C28 C29 C30 C31 71.2(12)
N3 C32 C33 C34 -170.0(7)
C32 C33 C34 C35 -178.4(7)
N3 C36 C37 C38 169.6(11)
C36 C37 C38 C39 167.2(11)
C6 C1 N1 Mo2 -134(2)
C2 C1 N1 Mo2 45(3)
O8 Mo2 N1 C1 111(2)
O3 Mo2 N1 C1 -156(2)
O7 Mo2 N1 C1 21(2)
O6 Mo2 N1 C1 -66(2)
O18 Mo2 N1 C1 -9(5)
C9 C8 N2 C20 -178.9(5)
C9 C8 N2 C12 60.7(6)
C9 C8 N2 C16 -57.7(6)
C21 C20 N2 C8 163.9(4)
C21 C20 N2 C12 -74.3(5)
C21 C20 N2 C16 42.8(6)
C13 C12 N2 C8 52.2(5)
C13 C12 N2 C20 -66.4(5)
C13 C12 N2 C16 173.4(4)
C17 C16 N2 C8 -57.2(6)
C17 C16 N2 C20 61.5(6)
C17 C16 N2 C12 -179.1(4)
C33 C32 N3 C24 -178.9(6)
C33 C32 N3 C28 -56.7(8)
C33 C32 N3 C36 62.3(7)
C25 C24 N3 C32 179.6(8)
C25 C24 N3 C28 57.1(10)
C25 C24 N3 C36 -61.3(9)
C29 C28 N3 C32 -57.9(8)
C29 C28 N3 C24 61.6(9)
C29 C28 N3 C36 -178.5(7)
C37 C36 N3 C32 52.2(9)
C37 C36 N3 C24 -64.9(9)
C37 C36 N3 C28 174.1(8)
